data_7126893
loop_
_publ_author_name
'Spentzos, Ariana Z.'
'Gau, Michael R.'
'Carroll, Patrick J.'
'Tomson, Neil C.'

_publ_section_title
;
 Unusual cyanide and methyl binding modes at a dicobalt macrocycle
 following acetonitrile C-C bond activation.
;
_journal_issue 67
_journal_name_full 'Chemical communications (Cambridge, England)'
_journal_page_first 9675
_journal_page_last 9678
_journal_paper_doi 10.1039/d0cc03521a
_journal_volume 56
_journal_year 2020
_chemical_formula_moiety 'C72 H110 Co4 N14 P2, 2(C32 H12 B F24)'
_chemical_formula_sum 'C136 H134 B2 Co4 F48 N14 P2'
_chemical_formula_weight 3195.84
_space_group_crystal_system orthorhombic
_space_group_IT_number 20
_space_group_name_Hall 'C 2c 2'
_space_group_name_H-M_alt 'C 2 2 21'
_atom_sites_solution_hydrogens geom
_atom_sites_solution_primary dual
_audit_creation_date 2019-09-20
_audit_creation_method
;
Olex2 1.2
(compiled 2018.05.29 svn.r3508 for OlexSys, GUI svn.r5506)
;
_audit_update_record
;
2020-05-06 deposited with the CCDC.	2020-07-10 downloaded from the CCDC.
;
_cell_angle_alpha 90
_cell_angle_beta 90
_cell_angle_gamma 90
_cell_formula_units_Z 4
_cell_length_a 10.4664(6)
_cell_length_b 35.353(2)
_cell_length_c 39.212(2)
_cell_measurement_reflns_used 9590
_cell_measurement_temperature 100
_cell_measurement_theta_max 26.848
_cell_measurement_theta_min 2.559
_cell_volume 14509.2(14)
_computing_cell_refinement 'SAINT V8.38A (2016)'
_computing_data_collection 'Bruker APEX3 v2018.7-2'
_computing_data_reduction 'SAINT V8.38A (2016)'
_computing_molecular_graphics 'ORTEP-3 (Farrugia, 2012)'
_computing_publication_material 'Olex2 (Dolomanov et al., 2009)'
_computing_structure_refinement 'ShelXL (Sheldrick, 2015)'
_computing_structure_solution 'ShelXT (Sheldrick, 2015)'
_diffrn_ambient_temperature 100
_diffrn_measured_fraction_theta_full 0.998
_diffrn_measured_fraction_theta_max 0.998
_diffrn_measurement_device 'CMOS area detector'
_diffrn_measurement_device_type 'Bruker D8QUEST'
_diffrn_measurement_method '\w and \f scans'
_diffrn_radiation_monochromator graphite
_diffrn_radiation_type MoK\a
_diffrn_radiation_wavelength 0.71073
_diffrn_reflns_av_R_equivalents 0.1138
_diffrn_reflns_av_unetI/netI 0.0713
_diffrn_reflns_Laue_measured_fraction_full 0.998
_diffrn_reflns_Laue_measured_fraction_max 0.998
_diffrn_reflns_limit_h_max 13
_diffrn_reflns_limit_h_min -13
_diffrn_reflns_limit_k_max 45
_diffrn_reflns_limit_k_min -45
_diffrn_reflns_limit_l_max 50
_diffrn_reflns_limit_l_min -50
_diffrn_reflns_number 128906
_diffrn_reflns_point_group_measured_fraction_full 0.999
_diffrn_reflns_point_group_measured_fraction_max 0.998
_diffrn_reflns_theta_full 25.242
_diffrn_reflns_theta_max 27.526
_diffrn_reflns_theta_min 2.559
_diffrn_source 'sealed tube'
_exptl_absorpt_coefficient_mu 0.586
_exptl_absorpt_correction_T_max 0.7456
_exptl_absorpt_correction_T_min 0.3755
_exptl_absorpt_correction_type multi-scan
_exptl_absorpt_process_details 'SADABS v2014/5'
_exptl_crystal_colour 'dark purple'
_exptl_crystal_density_diffrn 1.463
_exptl_crystal_description needle
_exptl_crystal_F_000 6512
_exptl_crystal_size_max 0.5
_exptl_crystal_size_mid 0.12
_exptl_crystal_size_min 0.02
_refine_diff_density_max 1.006
_refine_diff_density_min -0.636
_refine_diff_density_rms 0.100
_refine_ls_abs_structure_details
;
 Refined as an inversion twin.
;
_refine_ls_abs_structure_Flack 0.32(2)
_refine_ls_extinction_method none
_refine_ls_goodness_of_fit_ref 1.048
_refine_ls_hydrogen_treatment constr
_refine_ls_matrix_type full
_refine_ls_number_parameters 1824
_refine_ls_number_reflns 16697
_refine_ls_number_restraints 5487
_refine_ls_restrained_S_all 0.952
_refine_ls_R_factor_all 0.0988
_refine_ls_R_factor_gt 0.0692
_refine_ls_shift/su_max 0.001
_refine_ls_shift/su_mean 0.000
_refine_ls_structure_factor_coef Fsqd
_refine_ls_weighting_details 'w=1/[\s^2^(Fo^2^)+(0.0954P)^2^+52.4661P] where P=(Fo^2^+2Fc^2^)/3'
_refine_ls_weighting_scheme calc
_refine_ls_wR_factor_gt 0.1677
_refine_ls_wR_factor_ref 0.1885
_reflns_Friedel_coverage 0.846
_reflns_Friedel_fraction_full 0.999
_reflns_Friedel_fraction_max 0.999
_reflns_number_gt 12859
_reflns_number_total 16697
_reflns_threshold_expression 'I > 2\s(I)'
_cod_data_source_file d0cc03521a2.cif
_cod_data_source_block 3685
_cod_depositor_comments 'Adding full bibliography for 7126890--7126893.cif.'
_cod_original_cell_volume 14509.3(15)
_cod_database_code 7126893
_shelx_shelxl_version_number 2018/3
_shelx_estimated_absorpt_t_max 0.988
_shelx_estimated_absorpt_t_min 0.758

loop_
_space_group_symop_operation_xyz
'x, y, z'
'-x, -y, z+1/2'
'-x, y, -z+1/2'
'x, -y, -z'
'x+1/2, y+1/2, z'
'-x+1/2, -y+1/2, z+1/2'
'-x+1/2, y+1/2, -z+1/2'
'x+1/2, -y+1/2, -z'

loop_
_atom_site_label
_atom_site_type_symbol
_atom_site_fract_x
_atom_site_fract_y
_atom_site_fract_z
_atom_site_U_iso_or_equiv
_atom_site_adp_type
_atom_site_occupancy
_atom_site_site_symmetry_order
_atom_site_calc_flag
_atom_site_refinement_flags_posn
_atom_site_refinement_flags_adp
_atom_site_refinement_flags_occupancy
_atom_site_disorder_assembly
_atom_site_disorder_group
Co1 Co 0.60381(9) 0.62582(2) 0.68081(2) 0.0207(2) Uani 1 1 d . . . . .
Co2 Co 0.33573(9) 0.61725(2) 0.69316(2) 0.0214(2) Uani 1 1 d . . . . .
P1 P 0.81287(19) 0.63623(5) 0.67475(5) 0.0279(4) Uani 1 1 d . . . . .
N1 N 0.6097(7) 0.57264(16) 0.67002(15) 0.0259(13) Uani 1 1 d . . . . .
N2 N 0.5669(6) 0.62769(15) 0.63542(14) 0.0227(12) Uani 1 1 d . . . . .
N3 N 0.5525(6) 0.67861(15) 0.67723(15) 0.0222(12) Uani 1 1 d . . . . .
N4 N 0.2832(6) 0.66857(15) 0.68666(14) 0.0225(12) Uani 1 1 d . . . . .
N5 N 0.2669(6) 0.61274(17) 0.65110(14) 0.0231(12) Uani 1 1 d . . . . .
N6 N 0.3437(7) 0.56317(16) 0.68802(14) 0.0276(13) Uani 1 1 d . . . . .
N7 N 0.6445(6) 0.61969(14) 0.75788(14) 0.0214(12) Uani 1 1 d . . . . .
C1 C 0.6035(8) 0.56428(19) 0.63700(17) 0.0273(15) Uani 1 1 d . . . . .
C2 C 0.5773(7) 0.59638(19) 0.61619(18) 0.0256(15) Uani 1 1 d . . . . .
C3 C 0.5675(7) 0.5982(2) 0.58086(18) 0.0264(16) Uani 1 1 d . . . . .
H3 H 0.573922 0.575714 0.567673 0.032 Uiso 1 1 calc R . . . .
C4 C 0.5481(7) 0.6329(2) 0.56473(18) 0.0277(16) Uani 1 1 d . . . . .
C5 C 0.5393(8) 0.6651(2) 0.58526(18) 0.0265(16) Uani 1 1 d . . . . .
H5 H 0.527659 0.689173 0.574951 0.032 Uiso 1 1 calc R . . . .
C6 C 0.5474(7) 0.66243(19) 0.62042(18) 0.0234(15) Uani 1 1 d . . . . .
C7 C 0.5433(7) 0.6918(2) 0.64560(18) 0.0243(15) Uani 1 1 d . . . . .
C8 C 0.5409(7) 0.70472(19) 0.70577(17) 0.0212(14) Uani 1 1 d . . . . .
H8a H 0.607821 0.724382 0.703740 0.025 Uiso 1 1 calc R . . . .
H8b H 0.556168 0.690738 0.727263 0.025 Uiso 1 1 calc R . . . .
C9 C 0.4093(7) 0.72409(18) 0.70770(17) 0.0237(15) Uani 1 1 d . . . . .
H9a H 0.410886 0.742310 0.726867 0.028 Uiso 1 1 calc R . . . .
H9b H 0.396691 0.738807 0.686490 0.028 Uiso 1 1 calc R . . . .
C10 C 0.2932(7) 0.69798(19) 0.71245(17) 0.0227(14) Uani 1 1 d . . . . .
H10a H 0.298521 0.685924 0.735194 0.027 Uiso 1 1 calc R . . . .
H10b H 0.214456 0.713498 0.711941 0.027 Uiso 1 1 calc R . . . .
C11 C 0.2364(7) 0.6769(2) 0.65626(18) 0.0233(14) Uani 1 1 d . . . . .
C12 C 0.2221(7) 0.6447(2) 0.63463(18) 0.0233(14) Uani 1 1 d . . . . .
C13 C 0.1636(7) 0.6411(2) 0.60279(18) 0.0285(15) Uani 1 1 d . . . . .
H13 H 0.137074 0.663114 0.590905 0.034 Uiso 1 1 calc R . . . .
C14 C 0.1435(7) 0.6056(2) 0.58812(18) 0.0293(17) Uani 1 1 d . . . . .
C15 C 0.1877(8) 0.5742(2) 0.60610(18) 0.0293(16) Uani 1 1 d . . . . .
H15 H 0.174820 0.549603 0.597075 0.035 Uiso 1 1 calc R . . . .
C16 C 0.2501(7) 0.5786(2) 0.63691(17) 0.0233(14) Uani 1 1 d . . . . .
C17 C 0.2958(8) 0.5492(2) 0.65998(18) 0.0294(17) Uani 1 1 d . . . . .
C18 C 0.4008(8) 0.53750(19) 0.71348(18) 0.0288(16) Uani 1 1 d . . . . .
H18a H 0.336108 0.518397 0.720044 0.035 Uiso 1 1 calc R . . . .
H18b H 0.421909 0.552331 0.734143 0.035 Uiso 1 1 calc R . . . .
C19 C 0.5208(8) 0.5170(2) 0.70157(19) 0.0302(17) Uani 1 1 d . . . . .
H19a H 0.500122 0.502766 0.680531 0.036 Uiso 1 1 calc R . . . .
H19b H 0.545355 0.498323 0.719213 0.036 Uiso 1 1 calc R . . . .
C20 C 0.6361(8) 0.54249(19) 0.69435(19) 0.0307(17) Uani 1 1 d . . . . .
H20a H 0.665089 0.553921 0.716056 0.037 Uiso 1 1 calc R . . . .
H20b H 0.706803 0.526728 0.685445 0.037 Uiso 1 1 calc R . . . .
C21 C 0.6301(9) 0.5259(2) 0.6221(2) 0.035(2) Uani 1 1 d . . . . .
H21a H 0.681783 0.511180 0.638109 0.052 Uiso 1 1 calc GR . . . .
H21b H 0.676654 0.528846 0.600559 0.052 Uiso 1 1 calc GR . . . .
H21c H 0.549174 0.512811 0.617845 0.052 Uiso 1 1 calc GR . . . .
C22 C 0.5422(9) 0.6369(2) 0.52594(19) 0.0324(18) Uani 1 1 d . . . . .
C23 C 0.4208(13) 0.6580(4) 0.5163(3) 0.065(3) Uani 1 1 d . . . . .
H23a H 0.347307 0.645919 0.527336 0.098 Uiso 1 1 calc GR . . . .
H23b H 0.409716 0.657334 0.491528 0.098 Uiso 1 1 calc GR . . . .
H23c H 0.427248 0.684324 0.523956 0.098 Uiso 1 1 calc GR . . . .
C24 C 0.5389(14) 0.5987(3) 0.5087(2) 0.063(3) Uani 1 1 d . . . . .
H24a H 0.615813 0.584381 0.514777 0.094 Uiso 1 1 calc GR . . . .
H24b H 0.535807 0.602143 0.483904 0.094 Uiso 1 1 calc GR . . . .
H24c H 0.463008 0.584756 0.516189 0.094 Uiso 1 1 calc GR . . . .
C25 C 0.6577(12) 0.6595(3) 0.5145(2) 0.062(3) Uani 1 1 d . . . . .
H25a H 0.658964 0.683871 0.526385 0.092 Uiso 1 1 calc GR . . . .
H25b H 0.652885 0.663814 0.489833 0.092 Uiso 1 1 calc GR . . . .
H25c H 0.735793 0.645411 0.519844 0.092 Uiso 1 1 calc GR . . . .
C26 C 0.5402(8) 0.7325(2) 0.63546(19) 0.0288(16) Uani 1 1 d . . . . .
H26a H 0.454046 0.739146 0.627693 0.043 Uiso 1 1 calc GR . . . .
H26b H 0.601350 0.736847 0.616950 0.043 Uiso 1 1 calc GR . . . .
H26c H 0.563080 0.748263 0.655099 0.043 Uiso 1 1 calc GR . . . .
C27 C 0.1873(8) 0.7149(2) 0.6457(2) 0.0318(17) Uani 1 1 d . . . . .
H27a H 0.133252 0.725323 0.663781 0.048 Uiso 1 1 calc GR . . . .
H27b H 0.136984 0.712319 0.624702 0.048 Uiso 1 1 calc GR . . . .
H27c H 0.259425 0.731990 0.641525 0.048 Uiso 1 1 calc GR . . . .
C28 C 0.0664(8) 0.5997(3) 0.5556(2) 0.039(2) Uani 1 1 d . . . . .
C29 C 0.0375(10) 0.6374(3) 0.5375(2) 0.049(2) Uani 1 1 d . . . . .
H29a H -0.014298 0.653464 0.552475 0.074 Uiso 1 1 calc GR . . . .
H29b H -0.009400 0.632451 0.516350 0.074 Uiso 1 1 calc GR . . . .
H29c H 0.117934 0.650333 0.532179 0.074 Uiso 1 1 calc GR . . . .
C30 C -0.0625(9) 0.5815(3) 0.5647(2) 0.052(3) Uani 1 1 d . . . . .
H30a H -0.047682 0.557632 0.576756 0.077 Uiso 1 1 calc GR . . . .
H30b H -0.110758 0.576577 0.543734 0.077 Uiso 1 1 calc GR . . . .
H30c H -0.111250 0.598702 0.579339 0.077 Uiso 1 1 calc GR . . . .
C31 C 0.1382(11) 0.5740(3) 0.5307(2) 0.056(3) Uani 1 1 d . . . . .
H31a H 0.227803 0.581924 0.529426 0.084 Uiso 1 1 calc GR . . . .
H31b H 0.099122 0.575844 0.508076 0.084 Uiso 1 1 calc GR . . . .
H31c H 0.133708 0.547768 0.538729 0.084 Uiso 1 1 calc GR . . . .
C32 C 0.2786(10) 0.5080(2) 0.6515(2) 0.039(2) Uani 1 1 d . . . . .
H32a H 0.346014 0.499976 0.635727 0.058 Uiso 1 1 calc GR . . . .
H32b H 0.194983 0.504218 0.640813 0.058 Uiso 1 1 calc GR . . . .
H32c H 0.283731 0.492960 0.672459 0.058 Uiso 1 1 calc GR . . . .
C33 C 0.8538(8) 0.6663(2) 0.6385(2) 0.0333(17) Uani 1 1 d . . . . .
H33a H 0.824595 0.654371 0.617393 0.050 Uiso 1 1 calc GR . . . .
H33b H 0.946579 0.669839 0.637667 0.050 Uiso 1 1 calc GR . . . .
H33c H 0.812031 0.690994 0.641145 0.050 Uiso 1 1 calc GR . . . .
C34 C 0.9095(9) 0.5942(3) 0.6668(3) 0.046(2) Uani 1 1 d . . . . .
H34a H 0.908491 0.577941 0.687079 0.068 Uiso 1 1 calc GR . . . .
H34b H 0.997605 0.601750 0.661799 0.068 Uiso 1 1 calc GR . . . .
H34c H 0.874374 0.580272 0.647352 0.068 Uiso 1 1 calc GR . . . .
C35 C 0.8986(9) 0.6591(3) 0.7097(2) 0.0395(19) Uani 1 1 d . . . . .
H35a H 0.862590 0.684305 0.713640 0.059 Uiso 1 1 calc GR . . . .
H35b H 0.989152 0.661435 0.703678 0.059 Uiso 1 1 calc GR . . . .
H35c H 0.890015 0.643833 0.730390 0.059 Uiso 1 1 calc GR . . . .
C36 C 0.6251(6) 0.62180(18) 0.72920(17) 0.0212(14) Uani 1 1 d . . . . .
F1 F 0.8409(17) 0.4853(5) 0.5636(4) 0.067(3) Uani 0.41 1 d . U P A -1
F1' F 0.220(4) 0.2530(9) 0.5677(8) 0.075(6) Uani 0.18 1 d D U P B -3
F2 F 0.7004(17) 0.5069(4) 0.5321(4) 0.066(4) Uani 0.41 1 d . U P A -1
F2' F 0.248(4) 0.2736(10) 0.5183(7) 0.073(6) Uani 0.18 1 d D U P B -3
F3 F 0.781(2) 0.4564(6) 0.5182(5) 0.077(4) Uani 0.41 1 d . U P A -1
F3' F 0.200(4) 0.3113(8) 0.5577(9) 0.079(7) Uani 0.18 1 d D U P B -3
F4 F 0.2557(16) 0.4866(4) 0.5650(4) 0.051(3) Uani 0.41 1 d . U P A -1
F4' F 0.666(4) 0.2196(10) 0.5114(8) 0.065(7) Uani 0.18 1 d . U P B -3
F5 F 0.2083(14) 0.4397(4) 0.5976(3) 0.041(3) Uani 0.41 1 d . U P A -1
F5' F 0.757(4) 0.2138(9) 0.5597(8) 0.057(6) Uani 0.18 1 d . U P B -3
F6 F 0.2345(16) 0.4308(5) 0.5445(4) 0.055(3) Uani 0.41 1 d . U P A -1
F6' F 0.817(3) 0.2567(8) 0.5260(7) 0.048(4) Uani 0.18 1 d . U P B -3
F7 F 0.1809(16) 0.4097(5) 0.7177(5) 0.077(4) Uani 0.41 1 d D U P A -1
F7' F 1.054(3) 0.3063(9) 0.7193(9) 0.051(5) Uani 0.18 1 d . U P B -3
F8 F 0.3443(18) 0.4443(3) 0.7184(4) 0.046(3) Uani 0.41 1 d D U P A -1
F8' F 0.861(3) 0.3135(7) 0.7292(7) 0.037(4) Uani 0.18 1 d . U P B -3
F9 F 0.323(2) 0.4024(9) 0.7589(6) 0.059(4) Uani 0.41 1 d D U P A -1
F9' F 0.977(3) 0.3610(8) 0.7283(8) 0.049(5) Uani 0.18 1 d . U P B -3
F10 F 0.326(3) 0.2526(8) 0.6776(8) 0.042(5) Uani 0.41 1 d . U P A -1
F10' F 1.092(4) 0.3604(10) 0.5676(10) 0.075(8) Uani 0.18 1 d D U P B -3
F11 F 0.308(5) 0.2656(10) 0.7283(10) 0.035(5) Uani 0.41 1 d . U P A -1
F11' F 1.103(4) 0.3025(10) 0.5775(10) 0.061(6) Uani 0.18 1 d D U P B -3
F12 F 0.490(2) 0.2507(8) 0.7115(8) 0.036(4) Uani 0.41 1 d . U P A -1
F12' F 1.209(3) 0.3388(12) 0.6050(11) 0.076(8) Uani 0.18 1 d D U P B -3
F13 F 1.1012(15) 0.3451(3) 0.7254(4) 0.056(3) Uani 0.41 1 d D U P A -1
F13' F 0.356(4) 0.4048(11) 0.7473(8) 0.055(4) Uani 0.18 1 d D U P B -3
F14 F 0.9782(19) 0.3030(4) 0.7082(5) 0.074(4) Uani 0.41 1 d D U P A -1
F14' F 0.424(3) 0.4384(7) 0.7150(9) 0.045(4) Uani 0.18 1 d D U P B -3
F15 F 1.1075(19) 0.3267(4) 0.6728(4) 0.080(4) Uani 0.41 1 d D U P A -1
F15' F 0.243(3) 0.4180(8) 0.7044(7) 0.046(4) Uani 0.18 1 d D U P B -3
F16 F 0.8484(16) 0.4829(4) 0.7167(4) 0.053(3) Uani 0.41 1 d . U P A -1
F16' F 0.501(4) 0.2528(19) 0.7020(10) 0.038(6) Uani 0.18 1 d D U P B -3
F17 F 0.9004(15) 0.4941(3) 0.6656(4) 0.040(3) Uani 0.41 1 d . U P A -1
F17' F 0.314(4) 0.2595(15) 0.6836(9) 0.038(5) Uani 0.18 1 d D U P B -3
F18 F 1.0375(16) 0.4760(4) 0.6998(5) 0.069(4) Uani 0.41 1 d . U P A -1
F18' F 0.357(4) 0.2717(17) 0.7350(8) 0.036(5) Uani 0.18 1 d D U P B -3
F19 F 0.4542(19) 0.2299(5) 0.5821(5) 0.084(4) Uani 0.41 1 d . U P A -1
F19' F 0.897(3) 0.4726(10) 0.5798(8) 0.070(5) Uani 0.18 1 d D U P B -3
F20 F 0.499(2) 0.2415(5) 0.5304(5) 0.082(4) Uani 0.41 1 d . U P A -1
F20' F 0.786(3) 0.5008(8) 0.5435(9) 0.066(5) Uani 0.18 1 d D U P B -3
F21 F 0.371(2) 0.2746(5) 0.5571(5) 0.069(4) Uani 0.41 1 d . U P A -1
F21' F 0.880(5) 0.4501(11) 0.5303(9) 0.082(5) Uani 0.18 1 d D U P B -3
F22 F 1.0249(17) 0.3037(5) 0.5787(4) 0.058(3) Uani 0.41 1 d D U P A -1
F22' F 0.254(3) 0.4455(10) 0.5877(10) 0.043(4) Uani 0.18 1 d D U P B -3
F23 F 0.9536(17) 0.3119(4) 0.5282(3) 0.065(4) Uani 0.41 1 d D U P A -1
F23' F 0.290(4) 0.4410(10) 0.5367(8) 0.048(5) Uani 0.18 1 d D U P B -3
F24 F 0.9590(17) 0.2570(4) 0.5497(4) 0.061(3) Uani 0.41 1 d D U P A -1
F24' F 0.321(4) 0.4912(8) 0.5651(9) 0.045(4) Uani 0.18 1 d D U P B -3
C41 C 0.4183(11) 0.4425(4) 0.5774(4) 0.034(2) Uani 0.41 1 d . U P A -1
C42 C 0.4537(12) 0.4149(4) 0.6008(4) 0.035(3) Uani 0.41 1 d G U P A -1
H42 H 0.390209 0.401725 0.613346 0.042 Uiso 0.41 1 calc R . P A -1
C37 C 0.5822(13) 0.4066(4) 0.6058(3) 0.037(2) Uani 0.41 1 d G U P A -1
C38 C 0.6752(11) 0.4259(4) 0.5874(4) 0.040(3) Uani 0.41 1 d G U P A -1
H38 H 0.762934 0.420183 0.590788 0.048 Uiso 0.41 1 calc R . P A -1
C39 C 0.6397(13) 0.4535(4) 0.5640(4) 0.040(3) Uani 0.41 1 d G U P A -1
C40 C 0.5112(15) 0.4618(4) 0.5590(3) 0.036(3) Uani 0.41 1 d G U P A -1
H40 H 0.486998 0.480668 0.542987 0.043 Uiso 0.41 1 calc R . P A -1
C42' C 0.665(3) 0.2900(10) 0.5748(9) 0.044(3) Uani 0.18 1 d . U P B -3
H42' H 0.753180 0.291095 0.580091 0.052 Uiso 0.18 1 calc R . P B -3
C37' C 0.581(4) 0.3159(9) 0.5892(9) 0.040(3) Uani 0.18 1 d DG U P B -3
C38' C 0.451(3) 0.3143(10) 0.5814(11) 0.043(3) Uani 0.18 1 d G U P B -3
H38' H 0.393904 0.332043 0.591236 0.052 Uiso 0.18 1 calc R . P B -3
C39' C 0.406(3) 0.2868(12) 0.5592(12) 0.052(3) Uani 0.18 1 d G U P B -3
C40' C 0.490(4) 0.2608(10) 0.5448(10) 0.054(3) Uani 0.18 1 d G U P B -3
H40' H 0.458664 0.241978 0.529665 0.065 Uiso 0.18 1 calc R . P B -3
C41' C 0.619(4) 0.2624(9) 0.5526(9) 0.048(3) Uani 0.18 1 d G U P B -3
C43 C 0.746(3) 0.4750(7) 0.5450(6) 0.052(3) Uani 0.41 1 d . U P A -1
C43' C 0.273(3) 0.2815(9) 0.5509(8) 0.065(4) Uani 0.18 1 d D U P B -3
C44 C 0.282(3) 0.4515(7) 0.5700(7) 0.036(2) Uani 0.41 1 d . U P A -1
C44' C 0.718(6) 0.2394(15) 0.5365(14) 0.052(3) Uani 0.18 1 d . U P B -3
C46' C 0.798(2) 0.3371(9) 0.6654(7) 0.038(3) Uani 0.18 1 d . U P B -3
H46' H 0.730779 0.336831 0.681632 0.046 Uiso 0.18 1 calc R . P B -3
C47' C 0.924(3) 0.3322(9) 0.6761(6) 0.041(3) Uani 0.18 1 d G U P B -3
C48' C 1.022(2) 0.3326(10) 0.6524(8) 0.042(4) Uani 0.18 1 d G U P B -3
H48' H 1.108297 0.329180 0.659676 0.051 Uiso 0.18 1 calc R . P B -3
C49' C 0.996(2) 0.3379(10) 0.6180(7) 0.047(4) Uani 0.18 1 d G U P B -3
C50' C 0.870(3) 0.3428(9) 0.6073(6) 0.040(4) Uani 0.18 1 d G U P B -3
H50' H 0.851767 0.346433 0.583828 0.048 Uiso 0.18 1 calc R . P B -3
C45' C 0.771(2) 0.3424(9) 0.6310(7) 0.037(3) Uani 0.18 1 d DG U P B -3
C49 C 0.413(2) 0.3138(4) 0.6961(6) 0.030(2) Uani 0.41 1 d . U P A -1
C50 C 0.497(2) 0.3229(5) 0.6699(5) 0.032(3) Uani 0.41 1 d G U P A -1
H50 H 0.541410 0.303402 0.658107 0.038 Uiso 0.41 1 calc R . P A -1
C45 C 0.5166(19) 0.3605(5) 0.6609(5) 0.035(3) Uani 0.41 1 d G U P A -1
C46 C 0.452(2) 0.3890(4) 0.6782(6) 0.034(3) Uani 0.41 1 d G U P A -1
H46 H 0.465115 0.414733 0.672028 0.041 Uiso 0.41 1 calc R . P A -1
C47 C 0.3679(18) 0.3800(5) 0.7044(6) 0.038(2) Uani 0.41 1 d G U P A -1
C48 C 0.3486(19) 0.3424(6) 0.7133(6) 0.035(3) Uani 0.41 1 d G U P A -1
H48 H 0.291152 0.336146 0.731250 0.042 Uiso 0.41 1 calc R . P A -1
C51 C 0.3037(18) 0.4094(5) 0.7256(6) 0.050(3) Uani 0.41 1 d D U P A -1
C51' C 0.950(5) 0.3302(15) 0.7118(14) 0.042(3) Uani 0.18 1 d . U P B -3
C52 C 0.388(4) 0.2693(7) 0.7023(9) 0.034(3) Uani 0.41 1 d . U P A -1
C52' C 1.091(4) 0.3357(9) 0.5932(9) 0.057(5) Uani 0.18 1 d D U P B -3
C53 C 0.7584(11) 0.3831(3) 0.6546(3) 0.037(3) Uani 0.41 1 d D U P A -1
C54 C 0.8374(13) 0.3550(3) 0.6677(4) 0.039(3) Uani 0.41 1 d G U P A -1
H54 H 0.819949 0.329156 0.663035 0.046 Uiso 0.41 1 calc R . P A -1
C55 C 0.9419(12) 0.3648(3) 0.6878(4) 0.042(3) Uani 0.41 1 d G U P A -1
C56 C 0.9674(12) 0.4026(4) 0.6947(4) 0.042(3) Uani 0.41 1 d G U P A -1
H56 H 1.038813 0.409277 0.708341 0.050 Uiso 0.41 1 calc R . P A -1
C57 C 0.8884(14) 0.4306(3) 0.6815(4) 0.044(3) Uani 0.41 1 d G U P A -1
C58 C 0.7839(12) 0.4209(3) 0.6615(4) 0.039(3) Uani 0.41 1 d G U P A -1
H58 H 0.729878 0.440046 0.652536 0.046 Uiso 0.41 1 calc R . P A -1
C53' C 0.522(4) 0.3488(9) 0.6518(8) 0.034(3) Uani 0.18 1 d D U P B -3
C54' C 0.479(4) 0.3801(7) 0.6699(9) 0.034(3) Uani 0.18 1 d G U P B -3
H54' H 0.499043 0.404881 0.662216 0.041 Uiso 0.18 1 calc R . P B -3
C55' C 0.406(4) 0.3751(9) 0.6992(10) 0.037(2) Uani 0.18 1 d G U P B -3
C56' C 0.377(5) 0.3388(11) 0.7105(11) 0.035(3) Uani 0.18 1 d G U P B -3
H56' H 0.327626 0.335418 0.730536 0.042 Uiso 0.18 1 calc R . P B -3
C57' C 0.420(5) 0.3076(8) 0.6924(11) 0.033(3) Uani 0.18 1 d G U P B -3
C58' C 0.493(4) 0.3125(8) 0.6630(10) 0.033(3) Uani 0.18 1 d G U P B -3
H58' H 0.522501 0.291172 0.650621 0.040 Uiso 0.18 1 calc R . P B -3
C59 C 1.0296(18) 0.3350(5) 0.6980(4) 0.048(3) Uani 0.41 1 d D U P A -1
C59' C 0.359(3) 0.4061(9) 0.7135(8) 0.045(3) Uani 0.18 1 d D U P B -3
C60 C 0.918(3) 0.4703(7) 0.6929(8) 0.048(3) Uani 0.41 1 d . U P A -1
C60' C 0.401(4) 0.2759(12) 0.7035(10) 0.034(3) Uani 0.18 1 d D U P B -3
C64 C 0.7030(15) 0.2763(3) 0.5597(3) 0.046(3) Uani 0.41 1 d . U P A -1
H64 H 0.718200 0.255931 0.544410 0.055 Uiso 0.41 1 calc R . P A -1
C65 C 0.8041(12) 0.2986(4) 0.5708(4) 0.044(3) Uani 0.41 1 d G U P A -1
C66 C 0.7819(12) 0.3284(3) 0.5932(3) 0.039(3) Uani 0.41 1 d G U P A -1
H66 H 0.850967 0.343613 0.600785 0.046 Uiso 0.41 1 calc R . P A -1
C61 C 0.6585(14) 0.3358(3) 0.6045(3) 0.038(2) Uani 0.41 1 d G U P A -1
C62 C 0.5574(11) 0.3135(4) 0.5933(4) 0.039(2) Uani 0.41 1 d G U P A -1
H62 H 0.473050 0.318613 0.601050 0.047 Uiso 0.41 1 calc R . P A -1
C63 C 0.5796(13) 0.2837(4) 0.5710(4) 0.045(2) Uani 0.41 1 d G U P A -1
C64' C 0.572(4) 0.4592(8) 0.5617(9) 0.037(3) Uani 0.18 1 d . U P B -3
H64' H 0.560028 0.481629 0.548672 0.045 Uiso 0.18 1 calc R . P B -3
C65' C 0.468(3) 0.4397(10) 0.5745(11) 0.035(3) Uani 0.18 1 d G U P B -3
C66' C 0.486(3) 0.4069(9) 0.5935(10) 0.035(3) Uani 0.18 1 d G U P B -3
H66' H 0.414386 0.393550 0.602209 0.042 Uiso 0.18 1 calc R . P B -3
C61' C 0.609(3) 0.3937(8) 0.5996(8) 0.037(3) Uani 0.18 1 d DG U P B -3
C62' C 0.714(3) 0.4133(10) 0.5868(9) 0.042(3) Uani 0.18 1 d G U P B -3
H62' H 0.797655 0.404269 0.591051 0.050 Uiso 0.18 1 calc R . P B -3
C63' C 0.695(3) 0.4460(9) 0.5678(10) 0.044(3) Uani 0.18 1 d G U P B -3
C67 C 0.475(3) 0.2566(7) 0.5607(7) 0.053(3) Uani 0.41 1 d . U P A -1
C67' C 0.814(3) 0.4666(8) 0.5549(8) 0.060(3) Uani 0.18 1 d D U P B -3
C68 C 0.933(2) 0.2932(4) 0.5568(4) 0.049(3) Uani 0.41 1 d D U P A -1
C68' C 0.345(4) 0.4541(8) 0.5651(8) 0.036(3) Uani 0.18 1 d D U P B -3
B1 B 0.629(2) 0.3714(6) 0.6311(6) 0.036(2) Uani 0.41 1 d D U P A -1
B1' B 0.621(3) 0.3499(8) 0.6176(8) 0.038(2) Uani 0.18 1 d D U P B -3
F1* F 0.4438(12) 0.4373(4) 0.7412(4) 0.060(3) Uani 0.41 1 d D U P C -2
F2* F 0.289(2) 0.4025(8) 0.7576(6) 0.066(5) Uani 0.41 1 d D U P C -2
F3* F 0.2674(16) 0.4375(5) 0.7158(4) 0.062(3) Uani 0.41 1 d D U P C -2
F4* F 0.318(5) 0.2724(11) 0.7316(10) 0.037(5) Uani 0.41 1 d . U P C -2
F5* F 0.520(2) 0.2611(6) 0.7123(9) 0.042(4) Uani 0.41 1 d . U P C -2
F6* F 0.363(2) 0.2575(8) 0.6764(8) 0.041(4) Uani 0.41 1 d . U P C -2
F7* F 0.835(2) 0.2388(4) 0.5622(5) 0.086(4) Uani 0.41 1 d D U P C -2
F8* F 0.9158(17) 0.2893(5) 0.5807(4) 0.074(4) Uani 0.41 1 d D U P C -2
F9* F 0.857(2) 0.2838(7) 0.5279(4) 0.088(4) Uani 0.41 1 d D U P C -2
F10* F 0.265(2) 0.2830(6) 0.5383(5) 0.081(4) Uani 0.41 1 d . U P C -2
F11* F 0.293(2) 0.2512(6) 0.5831(5) 0.093(4) Uani 0.41 1 d . U P C -2
F12* F 0.375(2) 0.2342(6) 0.5350(6) 0.102(5) Uani 0.41 1 d . U P C -2
F13* F 0.9952(15) 0.4681(4) 0.5534(4) 0.077(4) Uani 0.41 1 d D U P C -2
F14* F 0.971(2) 0.4104(5) 0.5430(6) 0.115(6) Uani 0.41 1 d D U P C -2
F15* F 0.8287(16) 0.4482(6) 0.5278(5) 0.081(5) Uani 0.41 1 d D U P C -2
F16* F 0.954(2) 0.4271(5) 0.6963(5) 0.085(4) Uani 0.41 1 d . U P C -2
F17* F 0.8034(16) 0.4626(5) 0.7031(4) 0.064(4) Uani 0.41 1 d . U P C -2
F18* F 0.959(2) 0.4839(6) 0.6762(6) 0.079(4) Uani 0.41 1 d . U P C -2
F19* F 0.0100(15) 0.4046(6) 0.5629(5) 0.070(4) Uani 0.41 1 d . U P C -2
F20* F 0.0092(15) 0.4421(4) 0.6052(5) 0.069(4) Uani 0.41 1 d . U P C -2
F21* F 0.0491(14) 0.3825(4) 0.6125(4) 0.061(4) Uani 0.41 1 d . U P C -2
F22* F 0.5286(14) 0.4905(4) 0.5293(3) 0.050(3) Uani 0.41 1 d . U P C -2
F23* F 0.3913(14) 0.5244(3) 0.5562(3) 0.044(3) Uani 0.41 1 d . U P C -2
F24* F 0.3322(14) 0.4947(4) 0.5114(3) 0.048(3) Uani 0.41 1 d . U P C -2
C41* C 0.426(2) 0.3183(4) 0.6953(5) 0.030(2) Uani 0.41 1 d . U P C -2
C42* C 0.478(2) 0.3281(5) 0.6639(5) 0.032(3) Uani 0.41 1 d G U P C -2
H42* H 0.506339 0.308912 0.648647 0.038 Uiso 0.41 1 calc R . P C -2
C37* C 0.489(2) 0.3660(5) 0.6547(4) 0.034(2) Uani 0.41 1 d G U P C -2
C38* C 0.448(2) 0.3940(4) 0.6770(5) 0.037(3) Uani 0.41 1 d G U P C -2
H38* H 0.455480 0.419900 0.670695 0.044 Uiso 0.41 1 calc R . P C -2
C39* C 0.396(2) 0.3843(5) 0.7084(5) 0.037(2) Uani 0.41 1 d G U P C -2
C40* C 0.385(2) 0.3464(6) 0.7175(4) 0.036(3) Uani 0.41 1 d G U P C -2
H40* H 0.349902 0.339754 0.739017 0.043 Uiso 0.41 1 calc R . P C -2
C43* C 0.3532(16) 0.4149(5) 0.7303(5) 0.046(3) Uani 0.41 1 d D U P C -2
C44* C 0.402(4) 0.2778(8) 0.7050(9) 0.034(3) Uani 0.41 1 d . U P C -2
C48* C 0.5885(16) 0.2703(3) 0.5572(4) 0.047(3) Uani 0.41 1 d . U P C -2
H48* H 0.599041 0.247038 0.545427 0.056 Uiso 0.41 1 calc R . P C -2
C47* C 0.6950(13) 0.2904(4) 0.5681(4) 0.046(2) Uani 0.41 1 d G U P C -2
C46* C 0.6796(12) 0.3245(4) 0.5853(4) 0.041(2) Uani 0.41 1 d G U P C -2
H46* H 0.752432 0.338247 0.592809 0.049 Uiso 0.41 1 calc R . P C -2
C45* C 0.5577(15) 0.3385(3) 0.5916(4) 0.038(2) Uani 0.41 1 d G U P C -2
C50* C 0.4512(12) 0.3183(4) 0.5807(5) 0.042(3) Uani 0.41 1 d G U P C -2
H50* H 0.367898 0.327889 0.584970 0.050 Uiso 0.41 1 calc R . P C -2
C49* C 0.4666(14) 0.2843(4) 0.5635(4) 0.048(2) Uani 0.41 1 d G U P C -2
C51* C 0.825(2) 0.2763(5) 0.5598(4) 0.057(3) Uani 0.41 1 d D U P C -2
C52* C 0.347(4) 0.2612(10) 0.5525(10) 0.065(3) Uani 0.41 1 d . U P C -2
C53* C 0.6782(12) 0.4025(4) 0.6173(3) 0.038(2) Uani 0.41 1 d . U P C -2
C58* C 0.7274(13) 0.4169(4) 0.6475(3) 0.039(3) Uani 0.41 1 d G U P C -2
H58* H 0.686635 0.411381 0.668569 0.046 Uiso 0.41 1 calc R . P C -2
C57* C 0.8362(13) 0.4394(4) 0.6469(3) 0.044(3) Uani 0.41 1 d G U P C -2
C56* C 0.8958(12) 0.4475(4) 0.6161(4) 0.049(4) Uani 0.41 1 d G U P C -2
H56* H 0.970188 0.462926 0.615697 0.059 Uiso 0.41 1 calc R . P C -2
C55* C 0.8466(14) 0.4331(5) 0.5859(3) 0.053(3) Uani 0.41 1 d G U P C -2
C54* C 0.7378(14) 0.4106(4) 0.5864(3) 0.042(3) Uani 0.41 1 d G U P C -2
H54* H 0.704195 0.400679 0.565767 0.050 Uiso 0.41 1 calc R . P C -2
C59* C 0.9089(18) 0.4413(5) 0.5532(5) 0.069(4) Uani 0.41 1 d D U P C -2
C60* C 0.893(3) 0.4544(8) 0.6814(8) 0.053(3) Uani 0.41 1 d . U P C -2
C61* C 0.4289(11) 0.4073(4) 0.5973(4) 0.034(2) Uani 0.41 1 d . U P C -2
C66* C 0.4625(10) 0.4371(4) 0.5761(4) 0.034(2) Uani 0.41 1 d G U P C -2
H66* H 0.549944 0.443172 0.572593 0.041 Uiso 0.41 1 calc R . P C -2
C65* C 0.3680(13) 0.4582(4) 0.5599(4) 0.035(2) Uani 0.41 1 d G U P C -2
C64* C 0.2400(12) 0.4494(4) 0.5650(4) 0.035(3) Uani 0.41 1 d G U P C -2
H64* H 0.175422 0.463748 0.553991 0.041 Uiso 0.41 1 calc R . P C -2
C63* C 0.2065(10) 0.4195(4) 0.5863(4) 0.032(3) Uani 0.41 1 d G U P C -2
C62* C 0.3009(12) 0.3985(3) 0.6024(3) 0.034(3) Uani 0.41 1 d G U P C -2
H62* H 0.278002 0.378066 0.616969 0.040 Uiso 0.41 1 calc R . P C -2
C67* C 0.071(2) 0.4127(7) 0.5922(6) 0.046(3) Uani 0.41 1 d . U P C -2
C68* C 0.405(2) 0.4912(5) 0.5395(5) 0.036(3) Uani 0.41 1 d . U P C -2
B1* B 0.541(2) 0.3778(6) 0.6162(6) 0.036(2) Uani 0.41 1 d . U P C -2

loop_
_atom_site_aniso_label
_atom_site_aniso_U_11
_atom_site_aniso_U_22
_atom_site_aniso_U_33
_atom_site_aniso_U_23
_atom_site_aniso_U_13
_atom_site_aniso_U_12
Co1 0.0326(5) 0.0140(4) 0.0156(4) 0.0002(3) 0.0005(4) 0.0016(4)
Co2 0.0333(5) 0.0162(4) 0.0148(4) 0.0021(3) -0.0011(4) -0.0011(4)
P1 0.0344(11) 0.0252(9) 0.0241(9) -0.0004(7) 0.0024(8) 0.0021(8)
N1 0.041(3) 0.017(3) 0.019(3) 0.000(2) -0.001(3) 0.002(3)
N2 0.031(3) 0.014(3) 0.023(3) 0.001(2) 0.000(2) -0.001(2)
N3 0.030(3) 0.018(3) 0.018(3) -0.001(2) 0.001(2) 0.001(2)
N4 0.031(3) 0.017(3) 0.019(3) 0.003(2) 0.000(2) 0.000(2)
N5 0.027(3) 0.022(3) 0.021(3) 0.002(2) 0.001(2) 0.003(2)
N6 0.046(4) 0.017(3) 0.020(3) 0.002(2) 0.000(3) -0.001(3)
N7 0.034(3) 0.009(2) 0.021(3) 0.000(2) 0.001(2) 0.000(2)
C1 0.047(4) 0.016(3) 0.019(3) -0.002(3) -0.001(3) 0.000(3)
C2 0.037(4) 0.019(3) 0.021(3) -0.003(3) 0.001(3) 0.001(3)
C3 0.042(4) 0.017(3) 0.020(3) -0.004(3) -0.001(3) 0.001(3)
C4 0.035(4) 0.031(4) 0.017(3) 0.003(3) -0.001(3) -0.001(3)
C5 0.038(4) 0.019(3) 0.022(4) 0.005(3) 0.001(3) 0.002(3)
C6 0.035(4) 0.018(3) 0.017(3) 0.005(3) 0.001(3) -0.002(3)
C7 0.034(4) 0.019(3) 0.020(3) 0.003(3) 0.004(3) 0.004(3)
C8 0.032(4) 0.016(3) 0.016(3) 0.000(3) -0.001(3) 0.003(3)
C9 0.040(4) 0.013(3) 0.018(3) -0.002(2) 0.001(3) 0.004(3)
C10 0.028(4) 0.019(3) 0.022(3) 0.001(3) 0.003(3) 0.003(3)
C11 0.027(4) 0.023(3) 0.020(3) 0.002(3) 0.001(3) 0.001(3)
C12 0.026(4) 0.022(3) 0.022(3) 0.008(3) 0.004(3) 0.001(3)
C13 0.024(3) 0.035(4) 0.027(4) 0.002(3) 0.000(3) 0.006(3)
C14 0.031(4) 0.038(4) 0.019(3) -0.003(3) 0.001(3) -0.001(3)
C15 0.036(4) 0.032(4) 0.019(3) -0.005(3) 0.004(3) -0.001(3)
C16 0.028(4) 0.022(3) 0.020(3) -0.002(3) 0.002(3) -0.002(3)
C17 0.047(5) 0.022(4) 0.019(3) 0.001(3) -0.001(3) -0.004(3)
C18 0.047(5) 0.016(3) 0.023(3) 0.004(3) -0.004(3) -0.005(3)
C19 0.053(5) 0.014(3) 0.024(4) 0.000(3) -0.009(3) 0.002(3)
C20 0.055(5) 0.014(3) 0.023(3) -0.001(3) 0.002(3) 0.009(3)
C21 0.062(6) 0.017(3) 0.025(4) -0.002(3) 0.001(4) 0.005(3)
C22 0.049(5) 0.032(4) 0.016(4) 0.002(3) 0.000(3) 0.001(4)
C23 0.087(9) 0.074(8) 0.035(5) -0.004(5) -0.020(6) 0.022(7)
C24 0.121(10) 0.044(6) 0.023(5) -0.002(4) 0.003(5) -0.010(6)
C25 0.079(8) 0.078(8) 0.028(5) 0.009(5) 0.003(5) -0.016(7)
C26 0.045(4) 0.019(3) 0.023(4) -0.002(3) 0.007(3) -0.001(3)
C27 0.035(4) 0.032(4) 0.029(4) 0.006(3) -0.004(3) 0.004(3)
C28 0.040(5) 0.055(5) 0.022(4) -0.002(4) -0.007(3) 0.003(4)
C29 0.051(6) 0.066(7) 0.030(5) 0.004(4) -0.015(4) 0.000(5)
C30 0.041(5) 0.079(7) 0.034(5) -0.004(5) -0.011(4) -0.009(5)
C31 0.075(8) 0.071(7) 0.022(4) -0.014(4) -0.013(4) 0.025(6)
C32 0.061(6) 0.027(4) 0.029(4) -0.004(3) -0.005(4) -0.010(4)
C33 0.035(4) 0.035(4) 0.030(4) 0.005(3) 0.006(3) 0.000(3)
C34 0.045(5) 0.040(5) 0.051(5) -0.001(4) 0.012(4) 0.007(4)
C35 0.038(4) 0.051(5) 0.030(4) -0.005(4) 0.001(4) -0.006(4)
C36 0.028(4) 0.014(3) 0.021(3) -0.003(3) 0.001(3) -0.001(3)
F1 0.071(7) 0.060(7) 0.068(7) 0.018(6) 0.007(6) -0.014(6)
F1' 0.079(12) 0.080(10) 0.067(12) 0.008(10) 0.004(11) -0.014(10)
F2 0.081(9) 0.046(7) 0.072(9) 0.028(6) 0.009(7) -0.007(7)
F2' 0.088(14) 0.077(14) 0.056(10) -0.013(10) 0.004(10) -0.028(13)
F3 0.093(10) 0.075(9) 0.064(8) -0.007(7) 0.026(8) -0.007(8)
F3' 0.077(13) 0.068(11) 0.093(16) -0.028(12) -0.014(14) -0.006(11)
F4 0.065(7) 0.035(5) 0.054(6) 0.005(5) -0.002(7) 0.005(6)
F4' 0.095(17) 0.064(15) 0.038(11) -0.006(10) 0.010(11) 0.002(13)
F5 0.053(7) 0.037(6) 0.034(6) 0.009(5) 0.007(5) 0.002(6)
F5' 0.082(15) 0.045(12) 0.044(11) 0.014(9) 0.017(11) 0.016(10)
F6 0.069(8) 0.056(7) 0.040(6) -0.014(6) -0.003(6) -0.008(6)
F6' 0.076(9) 0.030(9) 0.039(9) 0.006(8) 0.015(8) 0.018(8)
F7 0.065(7) 0.049(7) 0.118(9) -0.016(8) 0.026(7) 0.011(6)
F7' 0.051(8) 0.041(8) 0.061(10) 0.007(8) -0.006(8) 0.003(7)
F8 0.060(7) 0.019(5) 0.057(7) -0.002(5) 0.022(7) 0.005(6)
F8' 0.048(8) 0.026(8) 0.037(8) -0.007(7) -0.001(7) -0.003(7)
F9 0.090(10) 0.031(7) 0.056(6) 0.006(6) 0.046(7) -0.005(9)
F9' 0.059(9) 0.031(7) 0.057(9) 0.000(7) -0.005(8) -0.006(6)
F10 0.053(10) 0.037(9) 0.036(7) -0.016(7) 0.012(7) -0.011(8)
F10' 0.086(18) 0.057(13) 0.081(16) 0.017(13) 0.027(13) -0.003(15)
F11 0.054(9) 0.014(10) 0.039(7) -0.003(6) 0.012(7) -0.002(8)
F11' 0.072(14) 0.051(10) 0.061(13) -0.001(9) 0.015(13) -0.001(12)
F12 0.046(7) 0.030(8) 0.033(8) 0.008(7) 0.009(6) 0.000(6)
F12' 0.062(10) 0.075(18) 0.090(18) -0.008(15) 0.011(11) -0.013(13)
F13 0.067(7) 0.027(5) 0.072(7) -0.001(5) -0.014(6) 0.004(6)
F13' 0.076(9) 0.034(8) 0.054(6) 0.000(7) 0.026(7) 0.002(8)
F14 0.091(9) 0.035(6) 0.096(9) 0.015(6) -0.030(8) -0.011(6)
F14' 0.061(9) 0.022(7) 0.053(9) -0.002(7) 0.024(9) -0.001(7)
F15 0.108(10) 0.052(8) 0.079(8) -0.021(7) 0.000(7) 0.018(7)
F15' 0.060(7) 0.019(9) 0.058(9) -0.006(8) 0.027(7) -0.001(7)
F16 0.073(8) 0.033(6) 0.052(7) -0.002(5) -0.002(6) 0.015(6)
F16' 0.053(9) 0.022(10) 0.037(12) 0.001(10) 0.005(8) 0.005(8)
F17 0.059(7) 0.011(4) 0.050(6) 0.009(4) 0.019(6) 0.010(5)
F17' 0.055(9) 0.020(9) 0.040(9) -0.002(9) 0.006(8) 0.000(8)
F18 0.064(7) 0.025(6) 0.118(11) 0.001(7) -0.003(7) 0.004(6)
F18' 0.054(11) 0.020(10) 0.035(7) 0.008(7) 0.012(7) 0.003(10)
F19 0.110(10) 0.062(8) 0.082(9) 0.043(7) -0.023(8) -0.034(7)
F19' 0.064(10) 0.069(11) 0.076(9) 0.023(9) 0.009(8) -0.016(9)
F20 0.103(9) 0.073(8) 0.071(7) -0.024(7) 0.002(8) -0.007(8)
F20' 0.080(12) 0.053(8) 0.064(12) 0.009(9) 0.003(10) -0.019(8)
F21 0.084(7) 0.053(7) 0.070(7) -0.008(7) -0.007(6) 0.001(6)
F21' 0.085(11) 0.087(10) 0.075(9) 0.013(9) 0.033(9) -0.003(10)
F22 0.068(8) 0.055(7) 0.050(7) 0.002(6) 0.007(7) 0.012(7)
F22' 0.057(8) 0.034(8) 0.037(7) 0.002(7) 0.005(7) 0.002(7)
F23 0.093(10) 0.061(8) 0.040(7) 0.025(6) 0.017(7) 0.028(8)
F23' 0.064(11) 0.046(10) 0.033(7) -0.005(8) -0.005(7) -0.001(9)
F24 0.096(9) 0.042(6) 0.045(7) 0.004(5) 0.015(6) 0.023(6)
F24' 0.065(10) 0.027(6) 0.042(9) 0.005(6) 0.005(9) 0.004(7)
C41 0.055(5) 0.023(4) 0.023(4) -0.006(4) 0.005(4) 0.001(4)
C42 0.052(5) 0.027(5) 0.026(5) -0.002(4) 0.007(4) 0.003(5)
C37 0.052(5) 0.028(5) 0.030(5) 0.000(4) 0.010(4) 0.004(4)
C38 0.055(5) 0.030(5) 0.034(5) 0.000(4) 0.012(5) 0.002(5)
C39 0.059(5) 0.030(5) 0.030(5) -0.002(4) 0.010(5) -0.002(5)
C40 0.060(5) 0.023(5) 0.024(5) -0.002(4) 0.004(5) 0.000(5)
C42' 0.070(5) 0.030(5) 0.031(5) 0.010(4) 0.008(5) 0.010(4)
C37' 0.066(5) 0.025(5) 0.029(5) 0.009(4) 0.007(4) 0.006(4)
C38' 0.067(5) 0.029(6) 0.033(6) 0.007(5) 0.006(5) 0.006(5)
C39' 0.077(5) 0.038(5) 0.043(5) 0.002(5) 0.005(5) 0.000(5)
C40' 0.081(5) 0.037(6) 0.046(6) 0.001(5) 0.006(5) 0.002(5)
C41' 0.077(5) 0.032(5) 0.034(5) 0.008(5) 0.008(5) 0.007(5)
C43 0.072(7) 0.040(6) 0.044(6) 0.008(5) 0.015(6) -0.008(6)
C43' 0.080(7) 0.058(8) 0.057(8) -0.007(8) 0.001(7) -0.008(7)
C44 0.057(5) 0.025(4) 0.024(5) -0.003(4) 0.007(5) 0.001(5)
C44' 0.081(7) 0.037(7) 0.037(7) 0.006(6) 0.009(6) 0.010(6)
C46' 0.049(6) 0.027(7) 0.040(6) 0.003(7) 0.005(5) -0.002(7)
C47' 0.048(5) 0.028(5) 0.047(4) 0.003(4) 0.002(4) 0.003(5)
C48' 0.046(6) 0.033(6) 0.047(5) -0.001(5) 0.000(5) 0.001(5)
C49' 0.054(7) 0.038(9) 0.048(7) 0.003(8) 0.002(6) -0.003(8)
C50' 0.054(7) 0.029(9) 0.036(7) 0.004(8) 0.006(6) 0.000(8)
C45' 0.054(5) 0.022(6) 0.036(5) 0.005(5) 0.008(4) 0.002(5)
C49 0.043(5) 0.020(5) 0.026(4) 0.005(4) 0.005(4) 0.000(4)
C50 0.045(5) 0.020(5) 0.030(5) 0.002(5) 0.005(5) 0.002(5)
C45 0.049(5) 0.021(5) 0.036(5) 0.002(4) 0.006(4) 0.000(4)
C46 0.050(5) 0.017(5) 0.036(5) 0.003(4) 0.009(4) -0.004(5)
C47 0.055(5) 0.019(4) 0.041(5) 0.003(4) 0.013(4) -0.002(4)
C48 0.051(6) 0.021(5) 0.034(5) 0.007(4) 0.009(5) -0.001(5)
C51 0.067(6) 0.027(5) 0.057(5) 0.002(5) 0.024(5) 0.000(5)
C51' 0.048(6) 0.031(5) 0.048(5) 0.001(5) 0.000(4) 0.001(5)
C52 0.049(6) 0.021(6) 0.032(5) 0.004(5) 0.004(5) -0.001(5)
C52' 0.063(9) 0.048(10) 0.060(9) 0.001(8) 0.014(8) -0.003(10)
C53 0.048(5) 0.025(5) 0.037(5) 0.005(5) 0.010(5) 0.006(5)
C54 0.050(6) 0.024(6) 0.042(6) 0.004(5) 0.006(5) 0.006(5)
C55 0.051(5) 0.026(5) 0.049(6) 0.004(5) 0.000(5) 0.000(4)
C56 0.049(7) 0.026(6) 0.051(8) 0.001(7) -0.003(7) 0.005(6)
C57 0.045(6) 0.032(5) 0.055(6) 0.006(5) 0.004(6) 0.005(5)
C58 0.041(6) 0.027(5) 0.048(7) 0.005(5) 0.011(5) 0.003(5)
C53' 0.049(5) 0.021(5) 0.032(5) 0.004(4) 0.006(5) 0.001(5)
C54' 0.051(6) 0.017(5) 0.035(5) 0.003(5) 0.008(5) -0.001(5)
C55' 0.053(5) 0.020(4) 0.039(5) 0.004(4) 0.011(4) -0.001(4)
C56' 0.051(6) 0.020(5) 0.034(6) 0.007(5) 0.008(5) 0.000(5)
C57' 0.047(5) 0.021(5) 0.030(5) 0.005(4) 0.004(4) 0.001(5)
C58' 0.047(6) 0.021(5) 0.031(5) 0.005(5) 0.004(5) 0.001(5)
C59 0.053(5) 0.031(5) 0.059(5) 0.003(4) -0.002(4) 0.004(4)
C59' 0.062(6) 0.023(5) 0.050(5) 0.000(5) 0.021(5) -0.001(5)
C60 0.057(7) 0.029(6) 0.058(7) 0.011(6) 0.004(6) 0.008(6)
C60' 0.049(6) 0.020(5) 0.032(5) 0.004(5) 0.007(5) 0.001(5)
C64 0.076(5) 0.030(5) 0.030(5) 0.009(5) 0.004(5) 0.011(5)
C65 0.072(5) 0.030(5) 0.030(5) 0.014(5) 0.007(5) 0.013(5)
C66 0.062(5) 0.026(5) 0.028(5) 0.010(4) 0.010(5) 0.005(5)
C61 0.059(5) 0.023(4) 0.032(5) 0.007(4) 0.010(4) 0.004(4)
C62 0.065(5) 0.023(4) 0.030(5) 0.008(4) 0.004(4) 0.006(4)
C63 0.073(4) 0.030(4) 0.031(4) 0.009(4) 0.005(4) 0.006(4)
C64' 0.058(5) 0.027(6) 0.027(6) -0.002(5) 0.007(6) 0.000(5)
C65' 0.056(5) 0.024(5) 0.025(5) -0.003(4) 0.005(5) 0.001(4)
C66' 0.053(5) 0.025(5) 0.026(5) -0.003(5) 0.007(5) 0.004(5)
C61' 0.052(5) 0.028(5) 0.031(5) 0.002(4) 0.008(5) 0.003(4)
C62' 0.054(5) 0.036(5) 0.035(6) 0.001(5) 0.011(5) 0.001(5)
C63' 0.059(5) 0.037(6) 0.038(6) 0.003(5) 0.011(5) 0.000(5)
C67 0.081(5) 0.034(5) 0.043(5) 0.003(5) 0.001(5) 0.002(5)
C67' 0.067(6) 0.055(6) 0.056(6) 0.011(6) 0.015(6) -0.008(6)
C68 0.076(7) 0.041(6) 0.029(6) 0.006(6) 0.011(6) 0.018(6)
C68' 0.057(5) 0.025(5) 0.027(5) -0.002(5) 0.003(5) 0.000(5)
B1 0.052(5) 0.025(4) 0.033(4) 0.005(4) 0.008(4) 0.003(4)
B1' 0.057(5) 0.027(4) 0.031(5) 0.006(4) 0.008(4) 0.005(4)
F1* 0.076(7) 0.038(6) 0.066(8) -0.015(6) 0.017(6) -0.008(5)
F2* 0.099(11) 0.028(7) 0.071(8) -0.007(6) 0.062(8) 0.000(8)
F3* 0.080(8) 0.040(7) 0.066(7) -0.008(6) 0.012(7) 0.023(7)
F4* 0.058(10) 0.015(10) 0.038(8) 0.007(7) 0.010(8) 0.000(10)
F5* 0.064(9) 0.022(9) 0.041(8) 0.006(7) 0.003(7) 0.015(7)
F6* 0.059(10) 0.027(7) 0.038(6) -0.002(6) 0.011(8) -0.008(8)
F7* 0.104(10) 0.059(7) 0.096(9) -0.007(7) 0.000(9) 0.029(7)
F8* 0.078(8) 0.072(8) 0.073(8) -0.005(7) 0.004(7) 0.032(7)
F9* 0.095(9) 0.110(10) 0.060(7) 0.014(8) 0.018(7) 0.049(8)
F10* 0.085(8) 0.079(8) 0.078(9) -0.004(7) -0.006(7) -0.017(7)
F11* 0.114(10) 0.087(9) 0.078(8) 0.015(7) 0.011(8) -0.024(8)
F12* 0.109(11) 0.087(9) 0.110(10) -0.054(8) 0.010(9) -0.003(8)
F13* 0.069(8) 0.081(8) 0.082(9) 0.028(8) 0.020(7) -0.003(7)
F14* 0.130(15) 0.101(11) 0.112(14) 0.010(11) 0.058(12) 0.010(10)
F15* 0.069(10) 0.113(10) 0.059(8) 0.034(8) 0.019(7) -0.023(9)
F16* 0.097(9) 0.068(8) 0.090(9) -0.013(8) -0.023(8) 0.026(7)
F17* 0.072(8) 0.049(8) 0.071(8) 0.013(7) 0.012(7) 0.005(6)
F18* 0.089(10) 0.068(8) 0.080(10) -0.012(8) 0.019(8) -0.024(8)
F19* 0.045(8) 0.090(11) 0.075(9) 0.018(8) -0.012(7) -0.004(8)
F20* 0.056(8) 0.058(8) 0.092(10) 0.023(7) 0.042(8) 0.018(7)
F21* 0.060(8) 0.055(7) 0.066(9) 0.023(7) 0.017(7) -0.018(7)
F22* 0.061(6) 0.041(6) 0.048(7) 0.020(6) 0.015(5) 0.004(6)
F23* 0.072(8) 0.026(5) 0.033(5) 0.002(4) 0.006(6) -0.006(5)
F24* 0.074(8) 0.045(7) 0.024(5) 0.013(5) -0.005(5) -0.009(7)
C41* 0.045(5) 0.019(5) 0.027(4) 0.007(4) 0.004(4) 0.002(4)
C42* 0.047(5) 0.018(5) 0.030(5) 0.001(4) 0.007(5) 0.003(5)
C37* 0.051(5) 0.019(5) 0.032(4) 0.004(4) 0.005(4) 0.000(4)
C38* 0.052(5) 0.021(5) 0.037(5) 0.002(4) 0.009(5) -0.001(5)
C39* 0.052(5) 0.020(4) 0.039(5) 0.006(4) 0.012(4) 0.000(5)
C40* 0.052(6) 0.022(5) 0.035(5) 0.008(4) 0.009(5) 0.001(5)
C43* 0.062(6) 0.026(5) 0.049(5) 0.003(5) 0.022(5) -0.003(5)
C44* 0.050(6) 0.020(6) 0.032(5) 0.004(5) 0.005(5) 0.002(5)
C48* 0.077(5) 0.030(5) 0.033(5) 0.010(4) 0.009(5) 0.009(5)
C47* 0.074(5) 0.032(5) 0.030(5) 0.012(4) 0.004(4) 0.013(4)
C46* 0.067(5) 0.030(4) 0.027(5) 0.009(4) 0.009(5) 0.011(4)
C45* 0.064(5) 0.025(5) 0.027(5) 0.009(4) 0.009(5) 0.007(4)
C50* 0.066(5) 0.029(5) 0.031(5) 0.006(5) 0.007(5) 0.007(5)
C49* 0.075(5) 0.032(5) 0.036(5) 0.004(4) 0.007(5) 0.005(5)
C51* 0.082(6) 0.047(5) 0.043(5) 0.006(5) 0.008(5) 0.023(5)
C52* 0.086(6) 0.052(6) 0.058(6) -0.008(5) 0.005(6) -0.008(5)
C53* 0.051(5) 0.030(5) 0.034(4) 0.005(4) 0.010(4) 0.006(4)
C58* 0.044(7) 0.029(6) 0.042(6) 0.006(6) 0.010(5) 0.007(5)
C57* 0.044(6) 0.031(6) 0.056(6) 0.009(5) 0.010(5) 0.003(5)
C56* 0.040(8) 0.046(8) 0.061(7) 0.011(7) 0.011(6) 0.001(7)
C55* 0.056(6) 0.050(6) 0.051(5) 0.010(5) 0.014(5) -0.001(5)
C54* 0.049(6) 0.041(6) 0.036(5) 0.002(5) 0.013(5) 0.003(5)
C59* 0.072(8) 0.074(7) 0.062(7) 0.027(7) 0.019(6) -0.005(6)
C60* 0.054(6) 0.037(6) 0.068(6) 0.000(6) 0.003(5) 0.007(5)
C61* 0.052(5) 0.026(5) 0.024(5) -0.002(4) 0.006(4) 0.004(4)
C66* 0.055(5) 0.024(4) 0.023(4) -0.005(4) 0.005(4) 0.001(4)
C65* 0.057(5) 0.024(4) 0.025(5) -0.003(4) 0.005(4) 0.000(4)
C64* 0.055(6) 0.024(5) 0.024(6) -0.002(5) 0.009(5) 0.001(5)
C63* 0.048(5) 0.026(6) 0.023(6) -0.001(5) 0.010(5) 0.004(5)
C62* 0.052(5) 0.026(6) 0.023(6) 0.002(5) 0.010(5) 0.009(5)
C67* 0.048(7) 0.038(7) 0.053(8) 0.011(6) 0.011(6) -0.003(6)
C68* 0.059(6) 0.023(5) 0.027(5) 0.000(5) 0.001(5) -0.001(5)
B1* 0.053(4) 0.026(4) 0.030(4) 0.003(4) 0.008(4) 0.004(4)

loop_
_atom_type_symbol
_atom_type_description
_atom_type_scat_dispersion_real
_atom_type_scat_dispersion_imag
_atom_type_scat_source
C C 0.0033 0.0016 'International Tables Vol C Tables 4.2.6.8 and 6.1.1.4'
H H 0.0000 0.0000 'International Tables Vol C Tables 4.2.6.8 and 6.1.1.4'
B B 0.0013 0.0007 'International Tables Vol C Tables 4.2.6.8 and 6.1.1.4'
Co Co 0.3494 0.9721 'International Tables Vol C Tables 4.2.6.8 and 6.1.1.4'
F F 0.0171 0.0103 'International Tables Vol C Tables 4.2.6.8 and 6.1.1.4'
N N 0.0061 0.0033 'International Tables Vol C Tables 4.2.6.8 and 6.1.1.4'
P P 0.1023 0.0942 'International Tables Vol C Tables 4.2.6.8 and 6.1.1.4'

loop_
_geom_angle_atom_site_label_1
_geom_angle_atom_site_label_2
_geom_angle_atom_site_label_3
_geom_angle
_geom_angle_site_symmetry_1
_geom_angle_site_symmetry_3
_geom_angle_publ_flag
P1 Co1 Co2 175.05(7) . . ?
N1 Co1 Co2 88.0(2) . . ?
N1 Co1 P1 96.1(2) . . ?
N1 Co1 N3 158.1(3) . . ?
N2 Co1 Co2 87.79(19) . . ?
N2 Co1 P1 95.6(2) . . ?
N2 Co1 N1 80.1(2) . . ?
N2 Co1 N3 80.6(2) . . ?
N2 Co1 C36 174.0(3) . . ?
N3 Co1 Co2 80.97(18) . . ?
N3 Co1 P1 96.01(19) . . ?
C36 Co1 Co2 86.5(2) . . ?
C36 Co1 P1 90.2(2) . . ?
C36 Co1 N1 98.1(3) . . ?
C36 Co1 N3 100.0(3) . . ?
N4 Co2 Co1 99.12(18) . . ?
N4 Co2 N6 160.2(3) . . ?
N4 Co2 N7 96.9(2) . 3_656 ?
N5 Co2 Co1 104.23(19) . . ?
N5 Co2 N4 81.2(3) . . ?
N5 Co2 N6 80.4(3) . . ?
N5 Co2 N7 162.4(3) . 3_656 ?
N6 Co2 Co1 92.6(2) . . ?
N6 Co2 N7 98.3(2) . 3_656 ?
N7 Co2 Co1 93.35(18) 3_656 . ?
C33 P1 Co1 114.1(3) . . ?
C33 P1 C35 102.1(4) . . ?
C34 P1 Co1 115.3(3) . . ?
C34 P1 C33 102.3(4) . . ?
C34 P1 C35 102.5(5) . . ?
C35 P1 Co1 118.4(3) . . ?
C1 N1 Co1 115.4(5) . . ?
C1 N1 C20 119.0(6) . . ?
C20 N1 Co1 125.2(5) . . ?
C2 N2 Co1 120.1(5) . . ?
C2 N2 C6 120.4(6) . . ?
C6 N2 Co1 118.8(5) . . ?
C7 N3 Co1 115.0(5) . . ?
C7 N3 C8 119.3(6) . . ?
C8 N3 Co1 125.1(4) . . ?
C10 N4 Co2 124.4(4) . . ?
C11 N4 Co2 116.0(5) . . ?
C11 N4 C10 119.6(6) . . ?
C12 N5 Co2 119.3(5) . . ?
C16 N5 Co2 120.7(5) . . ?
C16 N5 C12 119.9(6) . . ?
C17 N6 Co2 116.6(5) . . ?
C17 N6 C18 119.5(6) . . ?
C18 N6 Co2 123.9(5) . . ?
C36 N7 Co2 175.8(6) . 3_656 ?
N1 C1 C2 113.0(6) . . ?
N1 C1 C21 124.8(6) . . ?
C2 C1 C21 122.1(6) . . ?
N2 C2 C1 110.5(6) . . ?
N2 C2 C3 121.0(6) . . ?
C3 C2 C1 128.4(6) . . ?
C2 C3 C4 120.1(6) . . ?
C3 C4 C22 122.5(7) . . ?
C5 C4 C3 117.7(6) . . ?
C5 C4 C22 119.8(6) . . ?
C6 C5 C4 121.0(6) . . ?
N2 C6 C5 119.7(6) . . ?
N2 C6 C7 110.8(6) . . ?
C5 C6 C7 129.4(6) . . ?
N3 C7 C6 112.8(6) . . ?
N3 C7 C26 126.0(7) . . ?
C6 C7 C26 121.0(6) . . ?
N3 C8 C9 113.2(6) . . ?
C10 C9 C8 116.5(5) . . ?
N4 C10 C9 113.7(6) . . ?
N4 C11 C12 113.3(6) . . ?
N4 C11 C27 125.4(7) . . ?
C12 C11 C27 120.9(6) . . ?
N5 C12 C11 109.8(6) . . ?
N5 C12 C13 119.3(7) . . ?
C13 C12 C11 130.6(7) . . ?
C14 C13 C12 121.2(7) . . ?
C13 C14 C28 123.3(7) . . ?
C15 C14 C13 117.1(7) . . ?
C15 C14 C28 119.3(7) . . ?
C16 C15 C14 120.8(7) . . ?
N5 C16 C15 121.6(7) . . ?
N5 C16 C17 110.0(6) . . ?
C15 C16 C17 128.2(7) . . ?
N6 C17 C16 112.2(6) . . ?
N6 C17 C32 126.8(7) . . ?
C16 C17 C32 120.9(7) . . ?
N6 C18 C19 114.8(6) . . ?
C18 C19 C20 115.2(6) . . ?
N1 C20 C19 113.7(7) . . ?
C23 C22 C4 108.9(7) . . ?
C24 C22 C4 111.4(7) . . ?
C24 C22 C23 108.0(9) . . ?
C24 C22 C25 110.9(9) . . ?
C25 C22 C4 108.1(7) . . ?
C25 C22 C23 109.5(8) . . ?
C14 C28 C29 111.7(7) . . ?
C14 C28 C30 109.2(7) . . ?
C14 C28 C31 110.8(7) . . ?
C30 C28 C29 107.3(8) . . ?
C31 C28 C29 108.4(8) . . ?
C31 C28 C30 109.3(8) . . ?
N7 C36 Co1 176.4(6) . . ?
C42 C41 C40 120.0 . . ?
C42 C41 C44 122.3(14) . . ?
C40 C41 C44 117.6(14) . . ?
C41 C42 C37 120.0 . . ?
C42 C37 B1 121.7(11) . . ?
C38 C37 C42 120.0 . . ?
C38 C37 B1 118.1(11) . . ?
C37 C38 C39 120.0 . . ?
C38 C39 C43 118.2(14) . . ?
C40 C39 C38 120.0 . . ?
C40 C39 C43 121.8(14) . . ?
C39 C40 C41 120.0 . . ?
C37' C42' C41' 120.0 . . ?
C42' C37' C38' 120.0 . . ?
C42' C37' B1' 125(2) . . ?
C38' C37' B1' 115(2) . . ?
C37' C38' C39' 120.0 . . ?
C38' C39' C43' 124(3) . . ?
C40' C39' C38' 120.0 . . ?
C40' C39' C43' 116(3) . . ?
C39' C40' C41' 120.0 . . ?
C42' C41' C44' 115(4) . . ?
C40' C41' C42' 120.0 . . ?
C40' C41' C44' 125(4) . . ?
F1 C43 F2 105(2) . . ?
F1 C43 F3 113(3) . . ?
F1 C43 C39 115.0(19) . . ?
F2 C43 C39 110(2) . . ?
F3 C43 F2 103(2) . . ?
F3 C43 C39 110(2) . . ?
F1' C43' F2' 103.8(15) . . ?
F1' C43' F3' 105.5(16) . . ?
F1' C43' C39' 113(3) . . ?
F2' C43' C39' 116(3) . . ?
F3' C43' F2' 104.4(16) . . ?
F3' C43' C39' 114(3) . . ?
F4 C44 F5 107(2) . . ?
F4 C44 F6 109(2) . . ?
F4 C44 C41 116(2) . . ?
F5 C44 C41 108.5(18) . . ?
F6 C44 F5 102(2) . . ?
F6 C44 C41 113(2) . . ?
F4' C44' F5' 106(4) . . ?
F4' C44' C41' 109(5) . . ?
F5' C44' C41' 107(4) . . ?
F6' C44' F4' 111(4) . . ?
F6' C44' F5' 107(5) . . ?
F6' C44' C41' 117(4) . . ?
C47' C46' C45' 120.0 . . ?
C46' C47' C51' 119(3) . . ?
C48' C47' C46' 120.0 . . ?
C48' C47' C51' 121(3) . . ?
C47' C48' C49' 120.0 . . ?
C48' C49' C50' 120.0 . . ?
C48' C49' C52' 122(2) . . ?
C50' C49' C52' 118(2) . . ?
C49' C50' C45' 120.0 . . ?
C46' C45' B1' 121(2) . . ?
C50' C45' C46' 120.0 . . ?
C50' C45' B1' 119(2) . . ?
C50 C49 C48 120.0 . . ?
C50 C49 C52 116.0(18) . . ?
C48 C49 C52 123.7(18) . . ?
C45 C50 C49 120.0 . . ?
C50 C45 B1 119.4(13) . . ?
C46 C45 C50 120.0 . . ?
C46 C45 B1 120.4(14) . . ?
C45 C46 C47 120.0 . . ?
C46 C47 C51 122.4(14) . . ?
C48 C47 C46 120.0 . . ?
C48 C47 C51 117.4(14) . . ?
C47 C48 C49 120.0 . . ?
F7 C51 F8 104.6(18) . . ?
F7 C51 F9 112(2) . . ?
F7 C51 C47 108.3(17) . . ?
F8 C51 F9 108.9(18) . . ?
F8 C51 C47 112.7(17) . . ?
F9 C51 C47 110(2) . . ?
F7' C51' C47' 113(4) . . ?
F8' C51' F7' 100(4) . . ?
F8' C51' F9' 106(4) . . ?
F8' C51' C47' 113(4) . . ?
F9' C51' F7' 104(4) . . ?
F9' C51' C47' 119(4) . . ?
F10 C52 F11 102(3) . . ?
F10 C52 F12 113(3) . . ?
F10 C52 C49 114(3) . . ?
F11 C52 C49 108(2) . . ?
F12 C52 F11 105(3) . . ?
F12 C52 C49 113(3) . . ?
F10' C52' F11' 103(3) . . ?
F10' C52' C49' 120(3) . . ?
F11' C52' C49' 116(3) . . ?
F12' C52' F10' 102(4) . . ?
F12' C52' F11' 98(4) . . ?
F12' C52' C49' 115(3) . . ?
C54 C53 C58 120.0 . . ?
C54 C53 B1 120.3(11) . . ?
C58 C53 B1 119.6(10) . . ?
C55 C54 C53 120.0 . . ?
C54 C55 C59 118.3(11) . . ?
C56 C55 C54 120.0 . . ?
C56 C55 C59 121.4(11) . . ?
C55 C56 C57 120.0 . . ?
C56 C57 C60 115.6(14) . . ?
C58 C57 C56 120.0 . . ?
C58 C57 C60 124.2(14) . . ?
C57 C58 C53 120.0 . . ?
C54' C53' C58' 120.0 . . ?
C54' C53' B1' 126(2) . . ?
C58' C53' B1' 114(2) . . ?
C55' C54' C53' 120.0 . . ?
C54' C55' C56' 120.0 . . ?
C59' C55' C54' 117(3) . . ?
C59' C55' C56' 123(3) . . ?
C57' C56' C55' 120.0 . . ?
C56' C57' C58' 120.0 . . ?
C60' C57' C56' 120(3) . . ?
C60' C57' C58' 120(3) . . ?
C57' C58' C53' 120.0 . . ?
F13 C59 C55 112.2(14) . . ?
F14 C59 F13 102.3(15) . . ?
F14 C59 F15 106.7(18) . . ?
F14 C59 C55 116.7(16) . . ?
F15 C59 F13 108.1(16) . . ?
F15 C59 C55 110.2(15) . . ?
F13' C59' F14' 90(3) . . ?
F13' C59' F15' 104.9(15) . . ?
F13' C59' C55' 114(3) . . ?
F15' C59' F14' 102(3) . . ?
C55' C59' F14' 122(3) . . ?
C55' C59' F15' 119(3) . . ?
F16 C60 F17 106.3(18) . . ?
F16 C60 F18 110(3) . . ?
F16 C60 C57 115(2) . . ?
F17 C60 C57 108(2) . . ?
F18 C60 F17 101(2) . . ?
F18 C60 C57 114.0(19) . . ?
F16' C60' F17' 104.3(16) . . ?
F16' C60' F18' 104.3(16) . . ?
F17' C60' F18' 104.6(16) . . ?
C57' C60' F16' 115(5) . . ?
C57' C60' F17' 108(5) . . ?
C57' C60' F18' 120(4) . . ?
C65 C64 C63 120.0 . . ?
C64 C65 C66 120.0 . . ?
C64 C65 C68 120.6(11) . . ?
C66 C65 C68 119.2(11) . . ?
C65 C66 C61 120.0 . . ?
C66 C61 B1 121.1(11) . . ?
C62 C61 C66 120.0 . . ?
C62 C61 B1 118.9(11) . . ?
C61 C62 C63 120.0 . . ?
C64 C63 C67 117.9(14) . . ?
C62 C63 C64 120.0 . . ?
C62 C63 C67 121.9(14) . . ?
C65' C64' C63' 120.0 . . ?
C64' C65' C68' 116(3) . . ?
C66' C65' C64' 120.0 . . ?
C66' C65' C68' 124(3) . . ?
C65' C66' C61' 120.0 . . ?
C66' C61' B1' 116(2) . . ?
C62' C61' C66' 120.0 . . ?
C62' C61' B1' 123(2) . . ?
C61' C62' C63' 120.0 . . ?
C64' C63' C67' 122(3) . . ?
C62' C63' C64' 120.0 . . ?
C62' C63' C67' 118(3) . . ?
F19 C67 F20 109(2) . . ?
F19 C67 C63 115(2) . . ?
F20 C67 C63 111(2) . . ?
F21 C67 F19 107(3) . . ?
F21 C67 F20 105(2) . . ?
F21 C67 C63 109(2) . . ?
F19' C67' C63' 112(3) . . ?
F20' C67' F19' 104.2(16) . . ?
F20' C67' F21' 105.5(16) . . ?
F20' C67' C63' 112(3) . . ?
F21' C67' F19' 105.0(16) . . ?
F21' C67' C63' 117(3) . . ?
F22 C68 C65 112.6(15) . . ?
F23 C68 F22 106.7(16) . . ?
F23 C68 F24 105.6(15) . . ?
F23 C68 C65 113.8(15) . . ?
F24 C68 F22 104.5(16) . . ?
F24 C68 C65 112.9(16) . . ?
F22' C68' F23' 100(3) . . ?
F22' C68' F24' 95(3) . . ?
F22' C68' C65' 113(3) . . ?
F23' C68' C65' 119(3) . . ?
F24' C68' F23' 105(3) . . ?
F24' C68' C65' 121(3) . . ?
C37 B1 C45 112.1(15) . . ?
C37 B1 C53 112.2(14) . . ?
C53 B1 C45 103.5(15) . . ?
C61 B1 C37 104.3(14) . . ?
C61 B1 C45 112.9(15) . . ?
C61 B1 C53 112.1(14) . . ?
C37' B1' C53' 111(2) . . ?
C37' B1' C61' 111(2) . . ?
C45' B1' C37' 109(2) . . ?
C45' B1' C53' 109(2) . . ?
C45' B1' C61' 110(2) . . ?
C53' B1' C61' 108(2) . . ?
C42* C41* C40* 120.0 . . ?
C42* C41* C44* 121.9(18) . . ?
C40* C41* C44* 117.9(18) . . ?
C41* C42* C37* 120.0 . . ?
C42* C37* B1* 120.3(14) . . ?
C38* C37* C42* 120.0 . . ?
C38* C37* B1* 119.5(14) . . ?
C37* C38* C39* 120.0 . . ?
C38* C39* C43* 117.4(15) . . ?
C40* C39* C38* 120.0 . . ?
C40* C39* C43* 122.6(15) . . ?
C39* C40* C41* 120.0 . . ?
F1* C43* F2* 107.3(14) . . ?
F1* C43* F3* 105.4(13) . . ?
F1* C43* C39* 114.9(16) . . ?
F2* C43* C39* 113(2) . . ?
F3* C43* F2* 101.5(13) . . ?
F3* C43* C39* 113.9(17) . . ?
F4* C44* F5* 110(3) . . ?
F4* C44* F6* 111(3) . . ?
F4* C44* C41* 116(3) . . ?
F5* C44* C41* 107(3) . . ?
F6* C44* F5* 102(3) . . ?
F6* C44* C41* 110(3) . . ?
C47* C48* C49* 120.0 . . ?
C48* C47* C51* 119.6(12) . . ?
C46* C47* C48* 120.0 . . ?
C46* C47* C51* 120.4(12) . . ?
C47* C46* C45* 120.0 . . ?
C46* C45* B1* 119.0(13) . . ?
C50* C45* C46* 120.0 . . ?
C50* C45* B1* 120.8(12) . . ?
C49* C50* C45* 120.0 . . ?
C48* C49* C52* 120.1(18) . . ?
C50* C49* C48* 120.0 . . ?
C50* C49* C52* 119.8(18) . . ?
F7* C51* F8* 104.0(18) . . ?
F7* C51* C47* 113.1(18) . . ?
F8* C51* C47* 113.7(16) . . ?
F9* C51* F7* 104.3(19) . . ?
F9* C51* F8* 109(2) . . ?
F9* C51* C47* 111.8(17) . . ?
F10* C52* F11* 105(3) . . ?
F10* C52* C49* 110(3) . . ?
F11* C52* C49* 103(3) . . ?
F12* C52* F10* 113(3) . . ?
F12* C52* F11* 113(3) . . ?
F12* C52* C49* 113(3) . . ?
C58* C53* C54* 120.0 . . ?
C58* C53* B1* 121.9(11) . . ?
C54* C53* B1* 117.9(11) . . ?
C57* C58* C53* 120.0 . . ?
C58* C57* C56* 120.0 . . ?
C58* C57* C60* 119.3(13) . . ?
C56* C57* C60* 120.7(14) . . ?
C55* C56* C57* 120.0 . . ?
C56* C55* C54* 120.0 . . ?
C56* C55* C59* 120.5(12) . . ?
C54* C55* C59* 119.5(12) . . ?
C55* C54* C53* 120.0 . . ?
F13* C59* F14* 105.0(14) . . ?
F13* C59* F15* 107.8(14) . . ?
F13* C59* C55* 116.5(16) . . ?
F14* C59* C55* 108.5(17) . . ?
F15* C59* F14* 103.7(14) . . ?
F15* C59* C55* 114.2(16) . . ?
F16* C60* F17* 103(2) . . ?
F16* C60* C57* 109(2) . . ?
F17* C60* C57* 112(2) . . ?
F18* C60* F16* 115(3) . . ?
F18* C60* F17* 109(2) . . ?
F18* C60* C57* 110(2) . . ?
C66* C61* C62* 120.0 . . ?
C66* C61* B1* 122.7(11) . . ?
C62* C61* B1* 117.2(11) . . ?
C65* C66* C61* 120.0 . . ?
C66* C65* C64* 120.0 . . ?
C66* C65* C68* 119.0(13) . . ?
C64* C65* C68* 120.9(13) . . ?
C63* C64* C65* 120.0 . . ?
C64* C63* C62* 120.0 . . ?
C64* C63* C67* 117.8(12) . . ?
C62* C63* C67* 122.1(12) . . ?
C63* C62* C61* 120.0 . . ?
F19* C67* F21* 105(2) . . ?
F19* C67* C63* 111.1(19) . . ?
F20* C67* F19* 105(2) . . ?
F20* C67* F21* 108.2(19) . . ?
F20* C67* C63* 113.9(19) . . ?
F21* C67* C63* 112.7(19) . . ?
F22* C68* F23* 105.2(17) . . ?
F22* C68* C65* 113.7(16) . . ?
F23* C68* C65* 113.3(16) . . ?
F24* C68* F22* 107.6(16) . . ?
F24* C68* F23* 104.8(16) . . ?
F24* C68* C65* 111.6(17) . . ?
C37* B1* C45* 110.0(15) . . ?
C37* B1* C53* 112.9(17) . . ?
C37* B1* C61* 108.5(15) . . ?
C45* B1* C61* 108.6(16) . . ?
C53* B1* C45* 110.6(15) . . ?
C53* B1* C61* 106.1(14) . . ?

loop_
_geom_bond_atom_site_label_1
_geom_bond_atom_site_label_2
_geom_bond_distance
_geom_bond_site_symmetry_2
_geom_bond_publ_flag
Co1 Co2 2.8635(14) . ?
Co1 P1 2.231(2) . ?
Co1 N1 1.928(6) . ?
Co1 N2 1.822(6) . ?
Co1 N3 1.947(5) . ?
Co1 C36 1.916(7) . ?
Co2 N4 1.913(6) . ?
Co2 N5 1.807(6) . ?
Co2 N6 1.924(6) . ?
Co2 N7 1.933(6) 3_656 ?
P1 C33 1.825(8) . ?
P1 C34 1.825(9) . ?
P1 C35 1.825(8) . ?
N1 C1 1.330(9) . ?
N1 C20 1.457(9) . ?
N2 C2 1.344(9) . ?
N2 C6 1.377(8) . ?
N3 C7 1.328(9) . ?
N3 C8 1.456(9) . ?
N4 C10 1.454(9) . ?
N4 C11 1.322(9) . ?
N5 C12 1.384(9) . ?
N5 C16 1.342(9) . ?
N6 C17 1.306(9) . ?
N6 C18 1.476(9) . ?
N7 C36 1.145(8) . ?
C1 C2 1.424(10) . ?
C1 C21 1.502(10) . ?
C2 C3 1.391(10) . ?
C3 C4 1.397(10) . ?
C4 C5 1.396(11) . ?
C4 C22 1.529(10) . ?
C5 C6 1.384(10) . ?
C6 C7 1.433(10) . ?
C7 C26 1.494(9) . ?
C8 C9 1.540(10) . ?
C9 C10 1.538(10) . ?
C11 C12 1.428(10) . ?
C11 C27 1.497(10) . ?
C12 C13 1.396(10) . ?
C13 C14 1.394(11) . ?
C14 C15 1.394(11) . ?
C14 C28 1.523(11) . ?
C15 C16 1.382(10) . ?
C16 C17 1.458(10) . ?
C17 C32 1.504(11) . ?
C18 C19 1.524(12) . ?
C19 C20 1.533(11) . ?
C22 C23 1.521(14) . ?
C22 C24 1.511(13) . ?
C22 C25 1.517(14) . ?
C28 C29 1.541(13) . ?
C28 C30 1.536(13) . ?
C28 C31 1.531(12) . ?
F1 C43 1.28(3) . ?
F1' C43' 1.322(15) . ?
F2 C43 1.33(3) . ?
F2' C43' 1.334(15) . ?
F3 C43 1.29(3) . ?
F3' C43' 1.328(15) . ?
F4 C44 1.29(3) . ?
F4' C44' 1.32(7) . ?
F5 C44 1.40(3) . ?
F5' C44' 1.34(6) . ?
F6 C44 1.34(3) . ?
F6' C44' 1.27(7) . ?
F7 C51 1.322(14) . ?
F7' C51' 1.40(6) . ?
F8 C51 1.335(13) . ?
F8' C51' 1.30(6) . ?
F9 C51 1.344(14) . ?
F9' C51' 1.30(6) . ?
F10 C52 1.30(4) . ?
F10' C52' 1.329(15) . ?
F11 C52 1.33(5) . ?
F11' C52' 1.331(15) . ?
F12 C52 1.31(4) . ?
F12' C52' 1.322(15) . ?
F13 C59 1.357(13) . ?
F13' C59' 1.326(15) . ?
F14 C59 1.315(13) . ?
F14' C59' 1.335(15) . ?
F15 C59 1.316(14) . ?
F15' C59' 1.332(15) . ?
F16 C60 1.27(3) . ?
F16' C60' 1.330(15) . ?
F17 C60 1.38(3) . ?
F17' C60' 1.330(15) . ?
F18 C60 1.29(3) . ?
F18' C60' 1.330(15) . ?
F19 C67 1.28(3) . ?
F19' C67' 1.328(15) . ?
F20 C67 1.33(3) . ?
F20' C67' 1.321(15) . ?
F21 C67 1.27(3) . ?
F21' C67' 1.324(15) . ?
F22 C68 1.341(14) . ?
F22' C68' 1.334(15) . ?
F23 C68 1.321(13) . ?
F23' C68' 1.335(15) . ?
F24 C68 1.339(13) . ?
F24' C68' 1.335(15) . ?
C41 C42 1.3900 . ?
C41 C40 1.3900 . ?
C41 C44 1.49(3) . ?
C42 C37 1.3900 . ?
C37 C38 1.3900 . ?
C37 B1 1.66(2) . ?
C38 C39 1.3900 . ?
C39 C40 1.3900 . ?
C39 C43 1.54(3) . ?
C42' C37' 1.3900 . ?
C42' C41' 1.3900 . ?
C37' C38' 1.3900 . ?
C37' B1' 1.69(3) . ?
C38' C39' 1.3900 . ?
C39' C40' 1.3900 . ?
C39' C43' 1.44(4) . ?
C40' C41' 1.3900 . ?
C41' C44' 1.46(6) . ?
C46' C47' 1.3900 . ?
C46' C45' 1.3900 . ?
C47' C48' 1.3900 . ?
C47' C51' 1.43(6) . ?
C48' C49' 1.3900 . ?
C49' C50' 1.3900 . ?
C49' C52' 1.39(5) . ?
C50' C45' 1.3900 . ?
C45' B1' 1.68(3) . ?
C49 C50 1.3900 . ?
C49 C48 1.3900 . ?
C49 C52 1.61(3) . ?
C50 C45 1.3900 . ?
C45 C46 1.3900 . ?
C45 B1 1.70(3) . ?
C46 C47 1.3900 . ?
C47 C48 1.3900 . ?
C47 C51 1.49(3) . ?
C53 C54 1.3900 . ?
C53 C58 1.3900 . ?
C53 B1 1.69(2) . ?
C54 C55 1.3900 . ?
C55 C56 1.3900 . ?
C55 C59 1.45(2) . ?
C56 C57 1.3900 . ?
C57 C58 1.3900 . ?
C57 C60 1.50(3) . ?
C53' C54' 1.3900 . ?
C53' C58' 1.3900 . ?
C53' B1' 1.69(3) . ?
C54' C55' 1.3900 . ?
C55' C56' 1.3900 . ?
C55' C59' 1.33(4) . ?
C56' C57' 1.3900 . ?
C57' C58' 1.3900 . ?
C57' C60' 1.22(5) . ?
C64 C65 1.3900 . ?
C64 C63 1.3900 . ?
C65 C66 1.3900 . ?
C65 C68 1.47(2) . ?
C66 C61 1.3900 . ?
C61 C62 1.3900 . ?
C61 B1 1.66(2) . ?
C62 C63 1.3900 . ?
C63 C67 1.51(3) . ?
C64' C65' 1.3900 . ?
C64' C63' 1.3900 . ?
C65' C66' 1.3900 . ?
C65' C68' 1.43(5) . ?
C66' C61' 1.3900 . ?
C61' C62' 1.3900 . ?
C61' B1' 1.71(3) . ?
C62' C63' 1.3900 . ?
C63' C67' 1.52(4) . ?
F1* C43* 1.308(13) . ?
F2* C43* 1.338(14) . ?
F3* C43* 1.330(13) . ?
F4* C44* 1.38(5) . ?
F5* C44* 1.40(4) . ?
F6* C44* 1.39(4) . ?
F7* C51* 1.332(14) . ?
F8* C51* 1.339(14) . ?
F9* C51* 1.320(14) . ?
F10* C52* 1.29(4) . ?
F11* C52* 1.37(4) . ?
F12* C52* 1.21(4) . ?
F13* C59* 1.310(14) . ?
F14* C59* 1.334(14) . ?
F15* C59* 1.325(14) . ?
F16* C60* 1.30(3) . ?
F17* C60* 1.30(3) . ?
F18* C60* 1.27(3) . ?
F19* C67* 1.34(3) . ?
F20* C67* 1.32(3) . ?
F21* C67* 1.35(2) . ?
F22* C68* 1.35(3) . ?
F23* C68* 1.35(2) . ?
F24* C68* 1.35(2) . ?
C41* C42* 1.3900 . ?
C41* C40* 1.3900 . ?
C41* C44* 1.51(3) . ?
C42* C37* 1.3900 . ?
C37* C38* 1.3900 . ?
C37* B1* 1.66(3) . ?
C38* C39* 1.3900 . ?
C39* C40* 1.3900 . ?
C39* C43* 1.45(2) . ?
C48* C47* 1.3900 . ?
C48* C49* 1.3900 . ?
C47* C46* 1.3900 . ?
C47* C51* 1.48(3) . ?
C46* C45* 1.3900 . ?
C45* C50* 1.3900 . ?
C45* B1* 1.70(3) . ?
C50* C49* 1.3900 . ?
C49* C52* 1.55(4) . ?
C53* C58* 1.3900 . ?
C53* C54* 1.3900 . ?
C53* B1* 1.68(3) . ?
C58* C57* 1.3900 . ?
C57* C56* 1.3900 . ?
C57* C60* 1.57(3) . ?
C56* C55* 1.3900 . ?
C55* C54* 1.3900 . ?
C55* C59* 1.46(2) . ?
C61* C66* 1.3900 . ?
C61* C62* 1.3900 . ?
C61* B1* 1.74(3) . ?
C66* C65* 1.3900 . ?
C65* C64* 1.3900 . ?
C65* C68* 1.47(2) . ?
C64* C63* 1.3900 . ?
C63* C62* 1.3900 . ?
C63* C67* 1.46(3) . ?
